data_7150180
loop_
_publ_author_name
'Zhuang, Wei'
'Hazell, Rita G.'
'J\/orgensen, Karl Anker'

_publ_section_title
;
 Enantioselective Friedel-Crafts type addition of indoles to
 nitro-olefins using a chiral hydrogen-bonding catalyst--synthesis of
 optically active tetrahydro-beta-carbolines.
;
_journal_issue 14
_journal_name_full 'Organic &amp; biomolecular chemistry'
_journal_page_first 2566
_journal_page_last 2571
_journal_paper_doi 10.1039/b505220c
_journal_volume 3
_journal_year 2005
_chemical_formula_moiety 'C12 H22 F6 N2 O4 S2'
_chemical_formula_sum 'C12 H22 F6 N2 O4 S2'
_chemical_formula_weight 436.46
_chemical_name_systematic
;
(R,R) N-(1-tert-Butyl-3,3-dimethyl-2-trifluoromethanesulfonylamino-butyl)-
C,C,C-trifluoro-methanesulfonamide
;
_space_group_IT_number 91
_symmetry_cell_setting tetragonal
_symmetry_space_group_name_Hall 'P 4w 2c'
_symmetry_space_group_name_H-M 'P 41 2 2'
_atom_type_scat_source IntTabIV
_cell_angle_alpha 90
_cell_angle_beta 90
_cell_angle_gamma 90
_cell_formula_units_Z 4
_cell_length_a 12.2564(3)
_cell_length_b 12.2564(3)
_cell_length_c 13.4713(6)
_cell_measurement_reflns_used 7356
_cell_measurement_temperature 100
_cell_measurement_theta_max 34.65
_cell_measurement_theta_min 2.79
_cell_volume 2023.65(11)
_computing_cell_refinement 'SAINT (Siemens, 1995)'
_computing_data_collection 'SMART (Siemens, 1995)'
_computing_data_reduction 'SAINT (Siemens, 1995)'
_computing_molecular_graphics
;
ORTEP-III (Burnett & Johnson, 1996), KRYSTAL
;
_computing_publication_material KRYSTAL
_computing_structure_refinement 'modified ORFLS(1962), KRYSTAL'
_computing_structure_solution
;
SIR97 (Altomare et al., 1997 ), KRYSTAL
;
_diffrn_ambient_temperature 100
_diffrn_measured_fraction_theta_full 0.984
_diffrn_measured_fraction_theta_max 0.93
_diffrn_measurement_device 'Siemens SMART CCD diffractometer'
_diffrn_measurement_method 'scans with narrow frames '
_diffrn_radiation_monochromator graphite
_diffrn_radiation_source 'x-ray tube'
_diffrn_radiation_type 'Mo K\a'
_diffrn_radiation_wavelength 0.71073
_diffrn_reflns_av_R_equivalents 0.064
_diffrn_reflns_limit_h_max 19
_diffrn_reflns_limit_h_min -19
_diffrn_reflns_limit_k_max 19
_diffrn_reflns_limit_k_min -19
_diffrn_reflns_limit_l_max 20
_diffrn_reflns_limit_l_min -20
_diffrn_reflns_number 61260
_diffrn_reflns_reduction_process 61260
_diffrn_reflns_theta_full 30.51
_diffrn_reflns_theta_max 34.65
_diffrn_reflns_theta_min 2.79
_diffrn_standards_decay_% 0
_exptl_absorpt_coefficient_mu 0.335
_exptl_absorpt_correction_type none
_exptl_absorpt_process_details none
_exptl_crystal_colour colourless
_exptl_crystal_density_diffrn 1.433
_exptl_crystal_density_meas ?
_exptl_crystal_density_method .
_exptl_crystal_description needle
_exptl_crystal_F_000 904
_exptl_crystal_size_max 0.45
_exptl_crystal_size_mid 0.10
_exptl_crystal_size_min 0.08
_refine_diff_density_max 1.24(11)
_refine_diff_density_min -0.76(11)
_refine_ls_abs_structure_details
; The least squares refinement included a factor according to Rogers (1981).
3636 significant reflections were used, including 1466 Bijvoet pairs.
;
_refine_ls_abs_structure_Rogers 0.89(13)
_refine_ls_extinction_coef 85(23)
_refine_ls_extinction_method
;
Type 1 Lorentzian isotropic (Becker and Coppens, 1974)
;
_refine_ls_goodness_of_fit_ref 0.904
_refine_ls_hydrogen_treatment constr
_refine_ls_matrix_type full
_refine_ls_number_constraints 0
_refine_ls_number_parameters 120
_refine_ls_number_reflns 3636
_refine_ls_number_restraints 0
_refine_ls_R_factor_gt 0.044
_refine_ls_shift/su_max 0.0046
_refine_ls_shift/su_mean 0.0005
_refine_ls_structure_factor_coef Fsqd
_refine_ls_weighting_details
;
w = 1/{[s~cs~(F^2^)+0.05F^2^]}^2^
;
_refine_ls_weighting_scheme calc
_refine_ls_wR_factor_ref 0.093
_reflns_number_gt 3636
_reflns_number_total 4269
_reflns_threshold_expression I>3\s(I)
_cod_data_source_file b505220c.txt
_cod_data_source_block wei-4b
_cod_depositor_comments
;
The following automatic conversions were performed:

'_atom_site_thermal_displace_type' tag value 'Uij' was replaced with
'Uani' value 13 times.

Automatic conversion script
Id: cif_fix_values 1646 2011-03-28 12:23:43Z adriana 

The following automatic conversions were performed:
data name '_geom_bond_atom_site_label_D' replaced with
'_geom_hbond_atom_site_label_D' as specified in the replacement file
'/home/antanas/src/cod-tools/trunk/data/replacement-values/replacement_tags.lst'.

data
name '_geom_bond_atom_site_label_H' replaced with
'_geom_hbond_atom_site_label_H' as specified in the replacement file
'/home/antanas/src/cod-tools/trunk/data/replacement-values/replacement_tags.lst'.

data
name '_geom_contact_atom_site_label_a' replaced with
'_geom_hbond_atom_site_label_A' as specified in the replacement file
'/home/antanas/src/cod-tools/trunk/data/replacement-values/replacement_tags.lst'.

data
name '_geom_bond_distance_DH' replaced with '_geom_hbond_distance_DH'
as specified in the replacement file
'/home/antanas/src/cod-tools/trunk/data/replacement-values/replacement_tags.lst'.

data
name '_geom_contact_distance_HA' replaced with
'_geom_hbond_distance_HA' as specified in the replacement file
'/home/antanas/src/cod-tools/trunk/data/replacement-values/replacement_tags.lst'.

data
name '_geom_contact_distance_DA' replaced with
'_geom_hbond_distance_DA' as specified in the replacement file
'/home/antanas/src/cod-tools/trunk/data/replacement-values/replacement_tags.lst'.

data
name '_geom_angle_DHA' replaced with '_geom_hbond_angle_DHA' as
specified in the replacement file
'/home/antanas/src/cod-tools/trunk/data/replacement-values/replacement_tags.lst'.

data
name '_geom_contact_site_symmetry_A' replaced with
'_geom_hbond_site_symmetry_A' as specified in the replacement file
'/home/antanas/src/cod-tools/trunk/data/replacement-values/replacement_tags.lst'.

Automatic conversion script
Id: cif_correct_tags 5005 2017-03-03 11:38:54Z antanas 
;
_cod_database_code 7150180

loop_
_symmetry_equiv_pos_as_xyz
+x,+y,+z
-x,-y,1/2+z
-y,+x,1/4+z
+y,-x,3/4+z
-x,+y,-z
+x,-y,1/2-z
+y,+x,3/4-z
-y,-x,1/4-z

loop_
_atom_site_aniso_label
_atom_site_aniso_U_11
_atom_site_aniso_U_22
_atom_site_aniso_U_33
_atom_site_aniso_U_12
_atom_site_aniso_U_13
_atom_site_aniso_U_23
S1 0.0198(2) 0.0190(2) 0.0112(1) -0.0001(1) 0.0005(1) 0.0008(1)
F1 0.1122(18) 0.0520(10) 0.1127(18) -0.0520(12) 0.0245(16) -0.0300(11)
F2 0.0236(6) 0.0702(11) 0.1306(17) -0.0098(6) -0.0091(8) 0.0616(12)
F3 0.0542(9) 0.1150(15) 0.0659(10) -0.0412(10) -0.0235(8) 0.0743(11)
O1 0.0222(5) 0.0385(7) 0.0172(6) 0.0044(5) -0.0011(4) 0.0069(5)
O2 0.0479(8) 0.0255(6) 0.0135(6) 0.0045(6) 0.0065(5) -0.0037(4)
N1 0.0245(6) 0.0149(5) 0.0107(5) 0.0021(5) 0.0024(5) 0.0006(4)
C1 0.0284(8) 0.0312(9) 0.0326(9) -0.0066(7) -0.0055(7) 0.0165(7)
C2 0.0224(6) 0.0128(5) 0.0137(6) -0.0006(5) 0.0011(5) 0.0001(5)
C3 0.0251(7) 0.0200(7) 0.0175(7) -0.0062(5) 0.0013(6) 0.0007(5)
C4 0.0280(8) 0.0301(8) 0.0234(8) -0.0059(7) 0.0077(6) -0.0003(6)
C5 0.0417(10) 0.0193(7) 0.0269(9) -0.0107(7) 0.0002(7) 0.0025(6)
C6 0.0268(9) 0.0350(9) 0.0277(9) -0.0091(7) -0.0023(7) 0.0021(7)

loop_
_atom_site_label
_atom_site_fract_x
_atom_site_fract_y
_atom_site_fract_z
_atom_site_U_iso_or_equiv
_atom_site_thermal_displace_type
S1 0.44253(3) 0.20938(3) 0.30154(3) 0.0167(2) Uani
F1 0.53820(20) 0.38803(15) 0.35467(18) 0.0923(16) Uani
F2 0.64761(11) 0.26942(15) 0.30581(17) 0.0748(12) Uani
F3 0.54954(14) 0.35317(17) 0.20196(13) 0.0784(12) Uani
O1 0.34747(10) 0.27013(11) 0.27468(9) 0.0259(6) Uani
O2 0.47792(12) 0.11871(11) 0.24412(9) 0.0290(7) Uani
N1 0.44164(11) 0.17909(10) 0.41710(9) 0.0167(5) Uani
C1 0.5520(2) 0.3105(2) 0.2901(1) 0.0307(9) Uani
C2 0.4566(1) 0.0672(1) 0.4574(1) 0.0163(6) Uani
C3 0.3442(1) 0.0155(1) 0.4861(1) 0.0209(7) Uani
C4 0.2913(2) 0.0733(1) 0.5744(1) 0.0272(8) Uani
C5 0.3616(2) -0.1054(1) 0.5127(1) 0.0293(9) Uani
C6 0.2677(2) 0.0197(2) 0.3963(1) 0.0298(9) Uani
H1n 0.4096 0.2209 0.4530 0.0200 Uiso
H2 0.4857 0.0241 0.4051 0.0196 Uiso
H4a 0.2231 0.0418 0.5918 0.0326 Uiso
H4b 0.2802 0.1477 0.5577 0.0326 Uiso
H4c 0.3389 0.0685 0.6298 0.0326 Uiso
H5a 0.2934 -0.1368 0.5301 0.0352 Uiso
H5b 0.4104 -0.1109 0.5672 0.0352 Uiso
H5c 0.3912 -0.1429 0.4571 0.0352 Uiso
H6a 0.1994 -0.0117 0.4137 0.0358 Uiso
H6b 0.2989 -0.0200 0.3428 1.5306 Uiso
H6c 0.2571 0.0935 0.3767 1.5306 Uiso

loop_
_geom_angle_atom_site_label_1
_geom_angle_atom_site_label_2
_geom_angle_atom_site_label_3
_geom_angle
_geom_angle_site_symmetry_1
_geom_angle_site_symmetry_2
_geom_angle_site_symmetry_3
O1 S1 O2 121.21(9) . . .
N1 S1 O2 110.49(7) . . .
C1 S1 O2 105.04(9) . . .
N1 S1 O1 111.19(7) . . .
C1 S1 O1 102.89(8) . . .
C1 S1 N1 104.10(8) . . .
S1 N1 C2 124.6(1) . . .
F3 C1 F2 109.1(2) . . .
F1 C1 F2 107.0(2) . . .
S1 C1 F2 112.7(1) . . .
F1 C1 F3 108.3(2) . . .
S1 C1 F3 109.4(1) . . .
S1 C1 F1 110.1(2) . . .
C2 C2 N1 110.61(8) 5_656 . .
C3 C2 N1 110.8(1) . . .
C3 C2 C2 114.6(1) . . 5_656
C6 C3 C4 109.8(2) . . .
C5 C3 C4 108.9(1) . . .
C2 C3 C4 112.2(1) . . .
C5 C3 C6 107.5(1) . . .
C2 C3 C6 109.3(1) . . .
C2 C3 C5 109.1(1) . . .
C2 N1 H1n 115.3 . . .
S1 N1 H1n 116.1 . . .
N1 C2 H2 106.8 . . .
C2 C2 H2 106.8 5_656 . .
C3 C2 H2 106.8 . . .
H4c C4 H4b 109.5 . . .
H4a C4 H4b 108.8 . . .
C3 C4 H4b 108.8 . . .
H4a C4 H4c 108.8 . . .
C3 C4 H4c 108.8 . . .
C3 C4 H4a 112.2 . . .
H5a C5 H5b 109.6 . . .
H5c C5 H5b 109.5 . . .
C3 C5 H5b 109.6 . . .
H5c C5 H5a 109.6 . . .
C3 C5 H5a 109.1 . . .
C3 C5 H5c 109.6 . . .
H6a C6 H6b 109.5 . . .
H6c C6 H6b 109.5 . . .
C3 C6 H6b 109.6 . . .
H6c C6 H6a 109.5 . . .
C3 C6 H6a 109.3 . . .
C3 C6 H6c 109.5 . . .

loop_
_geom_bond_atom_site_label_1
_geom_bond_atom_site_label_2
_geom_bond_distance
_geom_bond_site_symmetry_1
_geom_bond_site_symmetry_2
S1 O2 1.422(1) . .
S1 O1 1.429(1) . .
S1 N1 1.600(1) . .
S1 C1 1.833(2) . .
F1 C1 1.299(3) . .
F2 C1 1.293(2) . .
F3 C1 1.298(2) . .
N1 C2 1.486(2) . .
C2 C2 1.564(3) . 5_656
C2 C3 1.565(2) . .
C3 C4 1.529(2) . .
C3 C6 1.533(2) . .
C3 C5 1.538(2) . .
N1 H1n 0.81 . .
C2 H2 0.95 . .
C4 H4b 0.95 . .
C4 H4c 0.95 . .
C4 H4a 0.95 . .
C5 H5b 0.95 . .
C5 H5a 0.95 . .
C5 H5c 0.95 . .
C6 H6b 0.95 . .
C6 H6a 0.95 . .
C6 H6c 0.95 . .

loop_
_geom_hbond_atom_site_label_D
_geom_hbond_atom_site_label_H
_geom_hbond_atom_site_label_A
_geom_hbond_distance_DH
_geom_hbond_distance_HA
_geom_hbond_distance_DA
_geom_hbond_angle_DHA
_geom_hbond_site_symmetry_A
N1 H1n O1 0.807 2.328 3.048(2) 149.1(1) 7_555

loop_
_geom_torsion_atom_site_label_1
_geom_torsion_atom_site_label_2
_geom_torsion_atom_site_label_3
_geom_torsion_atom_site_label_4
_geom_torsion
_geom_torsion_site_symmetry_1
_geom_torsion_site_symmetry_2
_geom_torsion_site_symmetry_3
_geom_torsion_site_symmetry_4
N1 C2 C2 N1 19.4(2) . . 5_656 5_656
S1 N1 C2 C2 131.4(1) . . . 5_656
